data_7047245
loop_
_publ_author_name
'Derrat, Hanan S.'
'Robertson, Craig C.'
'Meijer, Anthony J. H. M.'
'Thomas, Jim A.'

_publ_section_title
;
 Turning intercalators into groove binders: synthesis, photophysics and
 DNA binding properties of tetracationic mononuclear ruthenium(ii)-based
 chromophore-quencher complexes.
;
_journal_issue 35
_journal_name_full 'Dalton transactions (Cambridge, England : 2003)'
_journal_page_first 12300
_journal_page_last 12307
_journal_paper_doi 10.1039/c8dt02633e
_journal_volume 47
_journal_year 2018
_chemical_formula_moiety 'C46 H32 N10 Ru, 4(F6 P), 2(C2 H3 N)'
_chemical_formula_sum 'C50 H38 F24 N12 P4 Ru'
_chemical_formula_weight 1487.87
_space_group_crystal_system triclinic
_space_group_IT_number 2
_space_group_name_Hall '-P 1'
_space_group_name_H-M_alt 'P -1'
_symmetry_space_group_name_Hall '-P 1'
_symmetry_space_group_name_H-M 'P -1'
_atom_sites_solution_hydrogens geom
_atom_sites_solution_primary direct
_audit_creation_date 2018-07-23
_audit_creation_method
;
Olex2 1.2
(compiled 2018.05.29 svn.r3508 for OlexSys, GUI svn.r5506)
;
_audit_update_record
;
2018-07-25 deposited with the CCDC.
2018-07-26 downloaded from the CCDC.
;
_cell_angle_alpha 93.137(5)
_cell_angle_beta 91.946(8)
_cell_angle_gamma 94.953(10)
_cell_formula_units_Z 2
_cell_length_a 8.2791(10)
_cell_length_b 17.797(3)
_cell_length_c 19.674(3)
_cell_measurement_reflns_used 1121
_cell_measurement_temperature 150(2)
_cell_measurement_theta_max 22.90
_cell_measurement_theta_min 1.98
_cell_volume 2881.5(7)
_computing_cell_refinement 'Bruker XSCANS'
_computing_data_collection 'Bruker XSCANS'
_computing_data_reduction 'Bruker SHELXTL'
_computing_molecular_graphics 'Olex2 (Dolomanov et al., 2009)'
_computing_publication_material 'Olex2 (Dolomanov et al., 2009)'
_computing_structure_refinement 'XL (Sheldrick, 2008)'
_computing_structure_solution 'ShelXS (Sheldrick, 2008)'
_diffrn_ambient_temperature 150.15
_diffrn_detector_area_resol_mean 100
_diffrn_measured_fraction_theta_full 0.952
_diffrn_measured_fraction_theta_max 0.952
_diffrn_measurement_device_type 'Bruker P4'
_diffrn_measurement_method '\w scans'
_diffrn_radiation_monochromator graphite
_diffrn_radiation_type MoK\a
_diffrn_radiation_wavelength 0.71073
_diffrn_reflns_av_R_equivalents 0.1822
_diffrn_reflns_av_unetI/netI 0.2483
_diffrn_reflns_Laue_measured_fraction_full 0.952
_diffrn_reflns_Laue_measured_fraction_max 0.952
_diffrn_reflns_limit_h_max 8
_diffrn_reflns_limit_h_min -8
_diffrn_reflns_limit_k_max 19
_diffrn_reflns_limit_k_min -19
_diffrn_reflns_limit_l_max 21
_diffrn_reflns_limit_l_min -21
_diffrn_reflns_number 23306
_diffrn_reflns_point_group_measured_fraction_full 0.952
_diffrn_reflns_point_group_measured_fraction_max 0.952
_diffrn_reflns_theta_full 22.500
_diffrn_reflns_theta_max 22.500
_diffrn_reflns_theta_min 2.945
_exptl_absorpt_coefficient_mu 0.510
_exptl_absorpt_correction_T_max 0.9849
_exptl_absorpt_correction_T_min 0.9508
_exptl_absorpt_correction_type multi-scan
_exptl_absorpt_process_details SADABS
_exptl_crystal_colour red
_exptl_crystal_colour_primary red
_exptl_crystal_density_diffrn 1.715
_exptl_crystal_density_meas x
_exptl_crystal_density_method 'not measured'
_exptl_crystal_description needle
_exptl_crystal_F_000 1484
_exptl_crystal_size_max 0.1
_exptl_crystal_size_mid 0.03
_exptl_crystal_size_min 0.03
_refine_diff_density_max 1.864
_refine_diff_density_min -0.722
_refine_diff_density_rms 0.156
_refine_ls_extinction_method none
_refine_ls_goodness_of_fit_ref 1.099
_refine_ls_hydrogen_treatment constr
_refine_ls_matrix_type full
_refine_ls_number_parameters 822
_refine_ls_number_reflns 7163
_refine_ls_number_restraints 840
_refine_ls_restrained_S_all 1.040
_refine_ls_R_factor_all 0.2940
_refine_ls_R_factor_gt 0.1518
_refine_ls_shift/su_max 0.000
_refine_ls_shift/su_mean 0.000
_refine_ls_structure_factor_coef Fsqd
_refine_ls_weighting_details 'w=1/[\s^2^(Fo^2^)+(0.0002P)^2^+113.5778P] where P=(Fo^2^+2Fc^2^)/3'
_refine_ls_weighting_scheme calc
_refine_ls_wR_factor_gt 0.2633
_refine_ls_wR_factor_ref 0.3455
_reflns_Friedel_coverage 0.000
_reflns_number_gt 3255
_reflns_number_total 7163
_reflns_threshold_expression 'I > 2\s(I)'
_cod_data_source_file c8dt02633e2.cif
_cod_data_source_block 0087p-1
_cod_depositor_comments 'Adding full bibliography for 7047245.cif.'
_cod_original_cell_volume 2881.4(7)
_cod_database_code 7047245
_shelx_shelxl_version_number 2016/6
_shelx_space_group_comment
;
The symmetry employed for this shelxl refinement is uniquely defined
by the following loop, which should always be used as a source of
symmetry information in preference to the above space-group names.
They are only intended as comments.
;
_shelx_estimated_absorpt_t_max 0.985
_shelx_estimated_absorpt_t_min 0.951
_olex2_refinement_description
;
1. Others
 Fixed Uiso: H1(0.065) H2(0.068) H3(0.084) H4(0.091) H7(0.05) H8(0.056)
 H9(0.053) H10(0.048) H11(0.072) H12(0.071) H13(0.08) H14(0.064) H17(0.071)
 H18(0.087) H19(0.065) H20(0.058) H21(0.044) H22(0.06) H23(0.047) H28(0.049)
 H29(0.071) H30(0.071) H31A(0.081) H31B(0.081) H32A(0.072) H32B(0.072)
 H33(0.055) H34(0.077) H35(0.051) H40(0.053) H41(0.057) H42(0.052) H2SA(0.217)
 H2SB(0.217) H2SC(0.217) H4SA(0.242) H4SB(0.242) H4SC(0.242)
 Fixed X: H1(1.0153) H2(0.998908) H3(1.075586) H4(1.204524) H7(1.282796)
 H8(1.359001) H9(1.371807) H10(1.270582) H11(1.502412) H12(1.721246)
 H13(1.724532) H14(1.497795) H17(1.278162) H18(1.030096) H19(0.812584)
 H20(0.866912) H21(0.831275) H22(0.594334) H23(0.571578) H28(0.37196)
 H29(0.154937) H30(0.165566) H31A(0.473749) H31B(0.30436) H32A(0.434115)
 H32B(0.521767) H33(0.777371) H34(1.016026) H35(1.028968) H40(1.23364)
 H41(1.460014) H42(1.446473) H2SA(0.839577) H2SB(0.690414) H2SC(0.659348)
 H4SA(0.663797) H4SB(0.657399) H4SC(0.828294)
 Fixed Y: H1(0.818034) H2(0.936305) H3(0.959622) H4(0.866776) H7(0.767169)
 H8(0.655644) H9(0.549622) H10(0.552976) H11(0.741851) H12(0.817171)
 H13(0.832919) H14(0.788883) H17(0.730956) H18(0.694903) H19(0.66265)
 H20(0.644026) H21(0.670552) H22(0.597965) H23(0.475551) H28(0.310374)
 H29(0.218334) H30(0.10174) H31A(0.022797) H31B(0.023309) H32A(0.079345)
 H32B(0.005117) H33(0.039293) H34(0.116054) H35(0.229377) H40(0.379026)
 H41(0.469723) H42(0.580748) H2SA(0.49544) H2SB(0.432223) H2SC(0.519807)
 H4SA(0.918937) H4SB(0.846341) H4SC(0.884411)
 Fixed Z: H1(0.248805) H2(0.210841) H3(0.100344) H4(0.039981) H7(-0.021128)
 H8(-0.074839) H9(-0.010492) H10(0.099782) H11(0.17105) H12(0.227289)
 H13(0.346678) H14(0.40035) H17(0.449299) H18(0.490943) H19(0.413848)
 H20(0.296715) H21(0.119446) H22(0.111265) H23(0.148579) H28(0.192358)
 H29(0.181022) H30(0.228825) H31A(0.258429) H31B(0.295584) H32A(0.39485)
 H32B(0.373453) H33(0.419107) H34(0.423691) H35(0.368607) H40(0.321223)
 H41(0.320754) H42(0.2672) H2SA(0.534282) H2SB(0.521681) H2SC(0.523327) H4SA(-
 0.005367) H4SB(-0.057437) H4SC(-0.026553)
;
_olex2_submission_special_instructions 'No special instructions were received'

loop_
_space_group_symop_operation_xyz
'x, y, z'
'-x, -y, -z'

loop_
_atom_site_label
_atom_site_type_symbol
_atom_site_fract_x
_atom_site_fract_y
_atom_site_fract_z
_atom_site_U_iso_or_equiv
_atom_site_adp_type
_atom_site_occupancy
_atom_site_site_symmetry_order
_atom_site_calc_flag
_atom_site_refinement_flags_posn
_atom_site_refinement_flags_adp
Ru1 Ru 1.1631(2) 0.66910(13) 0.20577(11) 0.0446(7) Uani 1 1 d . U
N1 N 1.1133(19) 0.7703(11) 0.1699(9) 0.039(4) Uani 1 1 d . U
N2 N 1.236(2) 0.6589(11) 0.1074(9) 0.038(4) Uani 1 1 d . U
N3 N 1.366(2) 0.7260(11) 0.2498(9) 0.041(4) Uani 1 1 d . U
N4 N 1.097(2) 0.6876(10) 0.3060(9) 0.039(4) Uani 1 1 d . U
N5 N 0.952(2) 0.6042(11) 0.1773(9) 0.039(4) Uani 1 1 d . U
N6 N 1.2150(19) 0.5665(11) 0.2387(9) 0.037(4) Uani 1 1 d . U
N7 N 0.659(2) 0.3666(11) 0.2210(9) 0.041(4) Uani 1 1 d . U
N8 N 0.942(2) 0.3276(11) 0.2914(9) 0.046(5) Uani 1 1 d . U
N9 N 0.393(2) 0.1276(12) 0.2694(10) 0.052(5) Uani 1 1 d . U
N10 N 0.653(2) 0.1020(11) 0.3558(10) 0.045(4) Uani 1 1 d . U
C1 C 1.053(3) 0.8275(15) 0.2047(13) 0.055(6) Uani 1 1 d . U
H1 H 1.015300 0.818034 0.248805 0.065 Uiso 1 1 calc R .
C2 C 1.041(3) 0.8981(15) 0.1826(13) 0.057(6) Uani 1 1 d . U
H2 H 0.998908 0.936305 0.210841 0.068 Uiso 1 1 calc R .
C3 C 1.089(3) 0.9124(17) 0.1191(14) 0.070(8) Uani 1 1 d . U
H3 H 1.075586 0.959622 0.100344 0.084 Uiso 1 1 calc R .
C4 C 1.159(4) 0.8565(16) 0.0826(15) 0.076(9) Uani 1 1 d . U
H4 H 1.204524 0.866776 0.039981 0.091 Uiso 1 1 calc R .
C5 C 1.165(3) 0.7864(14) 0.1069(12) 0.049(5) Uani 1 1 d . U
C6 C 1.229(2) 0.7212(13) 0.0712(12) 0.038(5) Uani 1 1 d . U
C7 C 1.281(2) 0.7221(14) 0.0026(12) 0.042(5) Uani 1 1 d . U
H7 H 1.282796 0.767169 -0.021128 0.050 Uiso 1 1 calc R .
C8 C 1.329(2) 0.6570(15) -0.0286(13) 0.047(5) Uani 1 1 d . U
H8 H 1.359001 0.655644 -0.074839 0.056 Uiso 1 1 calc R .
C9 C 1.333(2) 0.5946(15) 0.0085(11) 0.044(5) Uani 1 1 d . U
H9 H 1.371807 0.549622 -0.010492 0.053 Uiso 1 1 calc R .
C10 C 1.277(2) 0.5981(14) 0.0760(12) 0.040(5) Uani 1 1 d . U
H10 H 1.270582 0.552976 0.099782 0.048 Uiso 1 1 calc R .
C11 C 1.498(3) 0.7526(15) 0.2188(13) 0.060(7) Uani 1 1 d . U
H11 H 1.502412 0.741851 0.171050 0.072 Uiso 1 1 calc R .
C12 C 1.634(3) 0.7964(15) 0.2524(14) 0.059(7) Uani 1 1 d . U
H12 H 1.721246 0.817171 0.227289 0.071 Uiso 1 1 calc R .
C13 C 1.634(3) 0.8073(17) 0.3215(14) 0.067(8) Uani 1 1 d . U
H13 H 1.724532 0.832919 0.346678 0.080 Uiso 1 1 calc R .
C14 C 1.500(3) 0.7799(15) 0.3524(13) 0.053(6) Uani 1 1 d . U
H14 H 1.497795 0.788883 0.400350 0.064 Uiso 1 1 calc R .
C15 C 1.365(3) 0.7397(14) 0.3200(12) 0.049(6) Uani 1 1 d . U
C16 C 1.218(3) 0.7120(15) 0.3490(12) 0.047(6) Uani 1 1 d . U
C17 C 1.190(3) 0.7144(16) 0.4182(12) 0.059(7) Uani 1 1 d . U
H17 H 1.278162 0.730956 0.449299 0.071 Uiso 1 1 calc R .
C18 C 1.045(3) 0.6941(18) 0.4432(14) 0.072(8) Uani 1 1 d . U
H18 H 1.030096 0.694903 0.490943 0.087 Uiso 1 1 calc R .
C19 C 0.919(3) 0.6726(15) 0.3984(12) 0.054(7) Uani 1 1 d . U
H19 H 0.812584 0.662650 0.413848 0.065 Uiso 1 1 calc R .
C20 C 0.950(3) 0.6651(14) 0.3282(11) 0.048(6) Uani 1 1 d . U
H20 H 0.866912 0.644026 0.296715 0.058 Uiso 1 1 calc R .
C21 C 0.823(2) 0.6238(13) 0.1407(11) 0.037(5) Uani 1 1 d . U
H21 H 0.831275 0.670552 0.119446 0.044 Uiso 1 1 calc R .
C22 C 0.685(3) 0.5794(14) 0.1335(13) 0.050(6) Uani 1 1 d . U
H22 H 0.594334 0.597965 0.111265 0.060 Uiso 1 1 calc R .
C23 C 0.668(2) 0.5079(13) 0.1569(11) 0.039(5) Uani 1 1 d . U
H23 H 0.571578 0.475551 0.148579 0.047 Uiso 1 1 calc R .
C24 C 0.804(2) 0.4849(13) 0.1942(11) 0.039(5) Uani 1 1 d . U
C25 C 0.799(3) 0.4094(13) 0.2261(10) 0.035(4) Uani 1 1 d . U
C26 C 0.663(3) 0.3036(14) 0.2516(11) 0.038(5) Uani 1 1 d . U
C27 C 0.521(3) 0.2483(13) 0.2482(12) 0.043(5) Uani 1 1 d . U
C28 C 0.379(3) 0.2632(14) 0.2121(10) 0.041(5) Uani 1 1 d . U
H28 H 0.371960 0.310374 0.192358 0.049 Uiso 1 1 calc R .
C29 C 0.250(3) 0.2082(15) 0.2058(13) 0.059(7) Uani 1 1 d . U
H29 H 0.154937 0.218334 0.181022 0.071 Uiso 1 1 calc R .
C30 C 0.255(3) 0.1392(16) 0.2339(12) 0.059(7) Uani 1 1 d . U
H30 H 0.165566 0.101740 0.228825 0.071 Uiso 1 1 calc R .
C31 C 0.412(3) 0.0510(15) 0.2921(14) 0.068(7) Uani 1 1 d . U
H31A H 0.473749 0.022797 0.258429 0.081 Uiso 1 1 calc R .
H31B H 0.304360 0.023309 0.295584 0.081 Uiso 1 1 calc R .
C32 C 0.501(3) 0.0563(16) 0.3600(13) 0.060(7) Uani 1 1 d . U
H32A H 0.434115 0.079345 0.394850 0.072 Uiso 1 1 calc R .
H32B H 0.521767 0.005117 0.373453 0.072 Uiso 1 1 calc R .
C33 C 0.785(3) 0.0840(13) 0.3947(12) 0.046(6) Uani 1 1 d . U
H33 H 0.777371 0.039293 0.419107 0.055 Uiso 1 1 calc R .
C34 C 0.924(3) 0.1295(16) 0.3983(13) 0.064(8) Uani 1 1 d . U
H34 H 1.016026 0.116054 0.423691 0.077 Uiso 1 1 calc R .
C35 C 0.933(3) 0.1961(14) 0.3645(11) 0.043(6) Uani 1 1 d . U
H35 H 1.028968 0.229377 0.368607 0.051 Uiso 1 1 calc R .
C36 C 0.801(3) 0.2146(14) 0.3245(11) 0.046(6) Uani 1 1 d . U
C37 C 0.805(3) 0.2829(14) 0.2878(11) 0.039(5) Uani 1 1 d . U
C38 C 0.944(3) 0.3930(15) 0.2606(12) 0.047(6) Uani 1 1 d . U
C39 C 1.086(2) 0.4448(13) 0.2637(11) 0.038(5) Uani 1 1 d . U
C40 C 1.229(3) 0.4251(15) 0.2993(10) 0.044(6) Uani 1 1 d . U
H40 H 1.233640 0.379026 0.321223 0.053 Uiso 1 1 calc R .
C41 C 1.360(3) 0.4794(14) 0.2989(11) 0.048(6) Uani 1 1 d . U
H41 H 1.460014 0.469723 0.320754 0.057 Uiso 1 1 calc R .
C42 C 1.351(3) 0.5470(14) 0.2678(11) 0.043(6) Uani 1 1 d . U
H42 H 1.446473 0.580748 0.267200 0.052 Uiso 1 1 calc R .
C43 C 1.083(2) 0.5139(14) 0.2368(11) 0.041(5) Uani 1 1 d . U
C44 C 0.939(2) 0.5354(13) 0.2017(10) 0.030(4) Uani 1 1 d . U
C45 C 0.662(3) 0.1640(14) 0.3187(13) 0.047(6) Uani 1 1 d . U
C46 C 0.524(3) 0.1779(14) 0.2768(13) 0.051(6) Uani 1 1 d . U
P1 P 0.1773(8) 0.3721(4) 0.0711(4) 0.0554(18) Uani 1 1 d . U
F1 F 0.0760(15) 0.3319(9) 0.0080(7) 0.070(4) Uani 1 1 d . U
F2 F 0.0615(16) 0.4383(8) 0.0734(7) 0.062(4) Uani 1 1 d . U
F3 F 0.0617(16) 0.3294(8) 0.1225(7) 0.067(4) Uani 1 1 d . U
F4 F 0.2827(16) 0.4137(8) 0.1356(6) 0.061(4) Uani 1 1 d . U
F5 F 0.2962(16) 0.3070(8) 0.0716(6) 0.059(3) Uani 1 1 d . U
F6 F 0.2945(17) 0.4172(9) 0.0216(7) 0.067(4) Uani 1 1 d . U
P2 P 0.3837(8) 0.2757(5) 0.4470(4) 0.0570(19) Uani 1 1 d . U
F7 F 0.4831(18) 0.3281(11) 0.3969(8) 0.090(5) Uani 1 1 d . U
F8 F 0.5348(15) 0.2265(9) 0.4525(7) 0.067(4) Uani 1 1 d . U
F9 F 0.4535(16) 0.3292(9) 0.5103(7) 0.069(4) Uani 1 1 d . U
F10 F 0.3129(16) 0.2211(10) 0.3822(7) 0.082(4) Uani 1 1 d . U
F11 F 0.2845(16) 0.2231(9) 0.4958(7) 0.069(4) Uani 1 1 d . U
F12 F 0.2315(16) 0.3242(9) 0.4385(7) 0.074(4) Uani 1 1 d . U
P3 P 0.7801(9) 0.0823(5) 0.1432(4) 0.063(2) Uani 1 1 d . U
F13 F 0.592(2) 0.0795(10) 0.1606(9) 0.101(5) Uani 1 1 d . U
F14 F 0.803(2) 0.1686(10) 0.1646(8) 0.090(5) Uani 1 1 d . U
F15 F 0.822(3) 0.0620(11) 0.2195(8) 0.120(6) Uani 1 1 d . U
F16 F 0.7562(19) -0.0044(9) 0.1222(7) 0.076(4) Uani 1 1 d . U
F17 F 0.734(2) 0.1008(10) 0.0690(8) 0.099(5) Uani 1 1 d . U
F18 F 0.968(2) 0.0835(11) 0.1272(10) 0.105(5) Uani 1 1 d . U
P4 P 0.1019(8) 0.9261(4) 0.3972(4) 0.0564(19) Uani 1 1 d . U
F19 F 0.2510(16) 0.9092(8) 0.3509(7) 0.064(4) Uani 1 1 d . U
F20 F -0.0467(17) 0.9426(9) 0.4426(7) 0.076(4) Uani 1 1 d . U
F21 F 0.1931(18) 1.0044(9) 0.4251(8) 0.079(4) Uani 1 1 d . U
F22 F 0.0099(16) 0.8490(9) 0.3699(7) 0.064(4) Uani 1 1 d . U
F23 F 0.1848(17) 0.8851(8) 0.4568(7) 0.068(4) Uani 1 1 d . U
F24 F 0.020(2) 0.9677(10) 0.3383(8) 0.086(5) Uani 1 1 d . U
N1S N 0.776(5) 0.488(2) 0.3805(19) 0.162(16) Uani 1 1 d . U
C1S C 0.756(4) 0.483(2) 0.439(2) 0.102(12) Uani 1 1 d . U
C2S C 0.735(6) 0.483(2) 0.5100(19) 0.144(17) Uani 1 1 d . U
H2SA H 0.839577 0.495440 0.534282 0.217 Uiso 1 1 calc GR .
H2SB H 0.690414 0.432223 0.521681 0.217 Uiso 1 1 calc GR .
H2SC H 0.659348 0.519807 0.523327 0.217 Uiso 1 1 calc GR .
N2S N 0.696(3) 0.7860(15) 0.0852(12) 0.074(7) Uani 1 1 d . U
C3S C 0.702(4) 0.821(2) 0.0419(18) 0.092(11) Uani 1 1 d . U
C4S C 0.714(6) 0.872(2) -0.0170(17) 0.161(19) Uani 1 1 d . U
H4SA H 0.663797 0.918937 -0.005367 0.242 Uiso 1 1 calc GR .
H4SB H 0.657399 0.846341 -0.057437 0.242 Uiso 1 1 calc GR .
H4SC H 0.828294 0.884411 -0.026553 0.242 Uiso 1 1 calc GR .

loop_
_atom_site_aniso_label
_atom_site_aniso_U_11
_atom_site_aniso_U_22
_atom_site_aniso_U_33
_atom_site_aniso_U_23
_atom_site_aniso_U_13
_atom_site_aniso_U_12
Ru1 0.0387(12) 0.0581(16) 0.0369(13) 0.0080(11) -0.0035(9) 0.0027(10)
N1 0.028(10) 0.052(8) 0.033(8) -0.004(7) -0.022(7) -0.009(7)
N2 0.033(9) 0.042(9) 0.037(7) 0.007(6) -0.004(7) -0.008(8)
N3 0.037(7) 0.043(10) 0.043(8) 0.005(8) -0.012(6) 0.007(7)
N4 0.036(7) 0.048(11) 0.036(7) 0.012(7) -0.002(5) 0.021(7)
N5 0.035(7) 0.051(9) 0.033(10) 0.012(8) 0.003(6) 0.008(6)
N6 0.023(7) 0.052(8) 0.035(10) -0.004(7) 0.002(7) 0.003(5)
N7 0.032(8) 0.050(10) 0.044(12) 0.006(9) 0.010(8) 0.007(6)
N8 0.039(8) 0.056(10) 0.044(13) 0.006(9) 0.000(8) 0.001(7)
N9 0.064(10) 0.052(10) 0.037(12) 0.008(9) -0.002(8) -0.016(7)
N10 0.040(8) 0.039(10) 0.058(12) 0.002(8) 0.021(7) 0.016(7)
C1 0.054(15) 0.057(11) 0.053(13) 0.007(9) -0.001(11) 0.006(11)
C2 0.050(15) 0.062(12) 0.061(14) 0.014(12) 0.010(12) 0.009(12)
C3 0.08(2) 0.067(15) 0.063(15) 0.019(12) 0.018(13) 0.022(15)
C4 0.12(2) 0.053(12) 0.065(17) 0.023(11) 0.030(16) 0.019(14)
C5 0.062(15) 0.045(10) 0.038(10) 0.004(8) -0.014(9) 0.001(10)
C6 0.020(11) 0.042(9) 0.051(9) 0.014(8) 0.002(9) -0.008(9)
C7 0.015(11) 0.062(13) 0.047(10) 0.016(9) -0.002(9) -0.009(10)
C8 0.025(12) 0.071(14) 0.043(12) 0.013(9) -0.004(10) -0.001(10)
C9 0.019(11) 0.071(13) 0.043(10) 0.012(9) -0.005(9) 0.011(10)
C10 0.029(12) 0.045(10) 0.046(10) 0.008(8) -0.002(9) -0.002(10)
C11 0.050(10) 0.080(19) 0.047(12) 0.010(12) -0.010(8) -0.011(10)
C12 0.038(12) 0.073(19) 0.062(12) -0.014(13) 0.004(9) -0.004(10)
C13 0.032(11) 0.10(2) 0.063(12) -0.025(14) -0.004(9) -0.005(11)
C14 0.030(9) 0.081(18) 0.047(12) -0.024(12) 0.000(7) 0.015(9)
C15 0.035(8) 0.063(16) 0.048(8) 0.006(10) -0.012(6) 0.011(9)
C16 0.036(8) 0.073(17) 0.036(7) 0.001(10) -0.004(6) 0.027(9)
C17 0.056(11) 0.09(2) 0.035(8) 0.002(12) -0.006(8) 0.024(12)
C18 0.057(12) 0.12(3) 0.038(12) 0.001(14) -0.003(7) 0.020(13)
C19 0.042(11) 0.09(2) 0.033(10) 0.005(12) 0.008(7) 0.023(12)
C20 0.044(9) 0.069(18) 0.032(9) -0.003(11) 0.005(7) 0.013(10)
C21 0.038(9) 0.038(12) 0.036(13) 0.002(10) -0.001(8) 0.012(7)
C22 0.035(10) 0.047(12) 0.069(18) 0.001(11) 0.001(10) 0.010(8)
C23 0.029(9) 0.046(12) 0.041(14) -0.010(10) 0.001(8) 0.003(8)
C24 0.034(8) 0.046(10) 0.036(13) -0.009(9) -0.005(8) -0.001(6)
C25 0.039(8) 0.053(10) 0.011(11) -0.007(9) 0.009(8) -0.001(6)
C26 0.037(8) 0.048(10) 0.031(13) 0.001(9) 0.010(8) 0.006(6)
C27 0.039(8) 0.035(10) 0.055(15) -0.006(10) -0.002(9) 0.007(7)
C28 0.049(9) 0.049(13) 0.023(13) -0.014(10) -0.008(9) 0.004(8)
C29 0.060(12) 0.067(14) 0.048(17) 0.010(12) -0.012(12) -0.011(9)
C30 0.063(12) 0.066(14) 0.047(16) 0.009(13) -0.003(10) -0.010(10)
C31 0.075(16) 0.065(13) 0.062(15) 0.025(13) -0.003(11) -0.009(10)
C32 0.053(10) 0.065(17) 0.062(15) 0.015(13) 0.006(10) -0.003(10)
C33 0.033(8) 0.046(14) 0.066(15) 0.026(12) 0.031(9) 0.020(8)
C34 0.044(11) 0.088(16) 0.064(18) 0.042(13) 0.007(11) 0.000(10)
C35 0.040(10) 0.057(14) 0.029(13) 0.004(10) 0.001(9) -0.007(9)
C36 0.052(10) 0.058(12) 0.028(13) 0.008(10) -0.001(9) -0.002(7)
C37 0.034(8) 0.053(11) 0.032(13) 0.005(9) 0.012(8) 0.007(6)
C38 0.034(8) 0.057(11) 0.050(15) 0.008(10) 0.008(8) 0.002(7)
C39 0.035(8) 0.052(10) 0.027(13) 0.004(10) -0.003(8) 0.005(6)
C40 0.045(9) 0.067(14) 0.019(13) 0.004(11) -0.010(9) 0.003(8)
C41 0.039(10) 0.064(14) 0.039(15) -0.002(11) -0.009(10) 0.008(8)
C42 0.029(8) 0.067(14) 0.035(14) 0.001(11) 0.000(9) 0.010(8)
C43 0.027(8) 0.056(10) 0.040(14) 0.010(10) -0.007(8) 0.002(6)
C44 0.028(7) 0.042(9) 0.020(11) -0.003(8) -0.001(7) 0.006(6)
C45 0.049(9) 0.035(11) 0.056(15) 0.000(10) -0.004(9) 0.006(7)
C46 0.049(10) 0.033(10) 0.068(16) -0.005(10) -0.008(10) 0.005(7)
P1 0.046(4) 0.069(5) 0.051(4) 0.005(4) -0.002(3) 0.005(3)
F1 0.047(8) 0.103(11) 0.059(8) -0.012(7) -0.011(6) 0.014(7)
F2 0.062(8) 0.075(9) 0.053(9) 0.006(7) -0.003(6) 0.016(7)
F3 0.062(8) 0.075(10) 0.067(9) 0.011(8) 0.010(6) 0.003(7)
F4 0.065(8) 0.082(10) 0.038(7) 0.007(6) -0.003(6) 0.011(7)
F5 0.066(8) 0.074(9) 0.038(8) 0.003(6) -0.007(6) 0.014(7)
F6 0.071(8) 0.077(10) 0.056(8) 0.015(8) 0.014(6) 0.010(7)
P2 0.042(4) 0.085(6) 0.043(4) 0.005(4) -0.002(3) 0.006(3)
F7 0.067(9) 0.136(13) 0.069(9) 0.036(9) -0.001(7) -0.001(8)
F8 0.048(7) 0.091(10) 0.060(10) -0.018(7) -0.008(6) 0.017(7)
F9 0.058(9) 0.091(10) 0.055(8) -0.011(7) -0.018(6) 0.010(7)
F10 0.053(8) 0.142(12) 0.047(8) -0.020(8) 0.000(6) 0.002(8)
F11 0.050(8) 0.093(11) 0.066(9) 0.021(8) 0.001(6) 0.007(7)
F12 0.058(8) 0.118(12) 0.048(9) 0.018(8) -0.010(6) 0.024(8)
P3 0.079(5) 0.065(5) 0.046(4) 0.003(4) 0.006(4) 0.020(4)
F13 0.094(8) 0.102(13) 0.111(13) -0.001(11) 0.045(9) 0.018(8)
F14 0.118(12) 0.068(7) 0.083(11) -0.006(7) 0.015(10) 0.011(8)
F15 0.204(16) 0.107(14) 0.049(8) -0.001(8) -0.025(9) 0.041(14)
F16 0.099(11) 0.067(7) 0.062(10) -0.010(7) 0.005(8) 0.011(7)
F17 0.146(13) 0.108(13) 0.049(7) 0.015(8) 0.004(8) 0.032(12)
F18 0.077(7) 0.106(13) 0.125(13) -0.050(11) 0.007(8) -0.001(8)
P4 0.056(4) 0.062(5) 0.050(5) 0.012(4) 0.000(3) 0.001(3)
F19 0.058(7) 0.067(10) 0.066(9) 0.009(7) 0.006(6) -0.003(6)
F20 0.061(8) 0.103(12) 0.060(9) -0.005(8) 0.004(6) -0.004(7)
F21 0.077(9) 0.073(8) 0.085(11) 0.001(7) 0.020(7) -0.008(7)
F22 0.061(8) 0.077(8) 0.051(9) 0.007(6) -0.001(6) -0.011(6)
F23 0.075(9) 0.076(10) 0.051(8) -0.003(7) -0.021(6) -0.002(7)
F24 0.109(11) 0.090(11) 0.064(9) 0.016(8) -0.003(7) 0.034(9)
N1S 0.23(4) 0.15(3) 0.093(19) -0.01(2) 0.01(2) -0.04(3)
C1S 0.09(2) 0.12(3) 0.089(19) -0.01(2) -0.01(2) -0.01(2)
C2S 0.21(5) 0.13(4) 0.09(2) 0.00(3) 0.01(3) 0.01(3)
N2S 0.076(16) 0.09(2) 0.049(17) -0.004(13) 0.012(14) 0.000(15)
C3S 0.10(2) 0.12(3) 0.06(2) 0.009(17) 0.004(18) 0.00(2)
C4S 0.27(5) 0.17(4) 0.05(2) 0.02(2) 0.00(3) -0.01(4)

loop_
_atom_type_symbol
_atom_type_description
_atom_type_scat_dispersion_real
_atom_type_scat_dispersion_imag
_atom_type_scat_source
C C 0.0033 0.0016 'International Tables Vol C Tables 4.2.6.8 and 6.1.1.4'
H H 0.0000 0.0000 'International Tables Vol C Tables 4.2.6.8 and 6.1.1.4'
F F 0.0171 0.0103 'International Tables Vol C Tables 4.2.6.8 and 6.1.1.4'
N N 0.0061 0.0033 'International Tables Vol C Tables 4.2.6.8 and 6.1.1.4'
P P 0.1023 0.0942 'International Tables Vol C Tables 4.2.6.8 and 6.1.1.4'
Ru Ru -1.2594 0.8363 'International Tables Vol C Tables 4.2.6.8 and 6.1.1.4'

loop_
_geom_angle_atom_site_label_1
_geom_angle_atom_site_label_2
_geom_angle_atom_site_label_3
_geom_angle
N1 Ru1 N2 78.1(8)
N1 Ru1 N4 98.7(7)
N1 Ru1 N5 100.6(7)
N1 Ru1 N6 178.2(8)
N2 Ru1 N4 175.9(8)
N2 Ru1 N5 89.4(7)
N3 Ru1 N1 85.9(7)
N3 Ru1 N2 99.2(7)
N3 Ru1 N4 77.8(8)
N3 Ru1 N5 170.2(7)
N3 Ru1 N6 94.6(7)
N5 Ru1 N4 93.8(7)
N6 Ru1 N2 100.1(7)
N6 Ru1 N4 83.1(7)
N6 Ru1 N5 79.1(7)
C1 N1 Ru1 126.9(16)
C1 N1 C5 115(2)
C5 N1 Ru1 117.5(16)
C6 N2 Ru1 115.8(16)
C10 N2 Ru1 126.4(16)
C10 N2 C6 118(2)
C11 N3 Ru1 127.3(17)
C11 N3 C15 117(2)
C15 N3 Ru1 115.8(15)
C16 N4 Ru1 114.5(15)
C16 N4 C20 121(2)
C20 N4 Ru1 123.5(16)
C21 N5 Ru1 128.2(16)
C44 N5 Ru1 115.0(13)
C44 N5 C21 116.6(19)
C42 N6 Ru1 129.2(16)
C42 N6 C43 117(2)
C43 N6 Ru1 113.8(13)
C26 N7 C25 113.7(19)
C37 N8 C38 118.2(19)
C30 N9 C31 118(2)
C46 N9 C30 124(2)
C46 N9 C31 117(2)
C33 N10 C32 118.2(19)
C45 N10 C32 120.6(19)
C45 N10 C33 121(2)
N1 C1 H1 117.1
N1 C1 C2 126(3)
C2 C1 H1 117.1
C1 C2 H2 120.9
C3 C2 C1 118(3)
C3 C2 H2 120.9
C2 C3 H3 121.0
C2 C3 C4 118(3)
C4 C3 H3 121.0
C3 C4 H4 119.6
C5 C4 C3 121(3)
C5 C4 H4 119.6
N1 C5 C6 112(2)
C4 C5 N1 122(2)
C4 C5 C6 126(2)
N2 C6 C5 116(2)
N2 C6 C7 121(2)
C7 C6 C5 123(2)
C6 C7 H7 120.3
C8 C7 C6 119(2)
C8 C7 H7 120.3
C7 C8 H8 120.8
C9 C8 C7 118(2)
C9 C8 H8 120.8
C8 C9 H9 120.7
C8 C9 C10 119(2)
C10 C9 H9 120.7
N2 C10 C9 124(2)
N2 C10 H10 117.8
C9 C10 H10 117.8
N3 C11 H11 117.8
N3 C11 C12 124(2)
C12 C11 H11 117.8
C11 C12 H12 120.9
C13 C12 C11 118(2)
C13 C12 H12 120.9
C12 C13 H13 121.7
C14 C13 C12 117(2)
C14 C13 H13 121.7
C13 C14 H14 117.2
C13 C14 C15 126(2)
C15 C14 H14 117.2
N3 C15 C16 113(2)
C14 C15 N3 118(2)
C14 C15 C16 128(2)
N4 C16 C15 117(2)
N4 C16 C17 119(2)
C17 C16 C15 125(2)
C16 C17 H17 118.7
C18 C17 C16 123(3)
C18 C17 H17 118.7
C17 C18 H18 121.0
C17 C18 C19 118(3)
C19 C18 H18 121.0
C18 C19 H19 120.6
C18 C19 C20 119(2)
C20 C19 H19 120.6
N4 C20 C19 120(2)
N4 C20 H20 119.9
C19 C20 H20 119.9
N5 C21 H21 119.1
C22 C21 N5 122(2)
C22 C21 H21 119.1
C21 C22 H22 118.6
C21 C22 C23 123(2)
C23 C22 H22 118.6
C22 C23 H23 121.8
C22 C23 C24 116(2)
C24 C23 H23 121.8
C23 C24 C25 122(2)
C44 C24 C23 117(2)
C44 C24 C25 120.9(19)
N7 C25 C24 116.9(19)
N7 C25 C38 127(2)
C38 C25 C24 116(2)
N7 C26 C27 121(2)
N7 C26 C37 123(2)
C37 C26 C27 116(2)
C28 C27 C26 120(2)
C46 C27 C26 122(2)
C46 C27 C28 118(2)
C27 C28 H28 120.5
C29 C28 C27 119(2)
C29 C28 H28 120.5
C28 C29 H29 118.7
C30 C29 C28 123(2)
C30 C29 H29 118.7
N9 C30 C29 116(2)
N9 C30 H30 121.8
C29 C30 H30 121.8
N9 C31 H31A 109.7
N9 C31 H31B 109.7
N9 C31 C32 110(2)
H31A C31 H31B 108.2
C32 C31 H31A 109.7
C32 C31 H31B 109.7
N10 C32 C31 109(2)
N10 C32 H32A 109.8
N10 C32 H32B 109.8
C31 C32 H32A 109.8
C31 C32 H32B 109.8
H32A C32 H32B 108.3
N10 C33 H33 119.8
C34 C33 N10 120(2)
C34 C33 H33 119.8
C33 C34 H34 120.3
C33 C34 C35 119(2)
C35 C34 H34 120.3
C34 C35 H35 119.7
C34 C35 C36 121(2)
C36 C35 H35 119.7
C35 C36 C37 122(2)
C45 C36 C35 118(2)
C45 C36 C37 119(2)
N8 C37 C26 121(2)
N8 C37 C36 118(2)
C26 C37 C36 121(2)
N8 C38 C25 117(2)
N8 C38 C39 121(2)
C25 C38 C39 121(2)
C38 C39 C40 119(2)
C43 C39 C38 121(2)
C43 C39 C40 120(2)
C39 C40 H40 122.9
C41 C40 C39 114(2)
C41 C40 H40 122.9
C40 C41 H41 118.8
C42 C41 C40 122(2)
C42 C41 H41 118.8
N6 C42 C41 123(2)
N6 C42 H42 118.6
C41 C42 H42 118.6
N6 C43 C44 115(2)
C39 C43 N6 123.5(19)
C39 C43 C44 121(2)
N5 C44 C24 125.2(19)
N5 C44 C43 115.4(19)
C24 C44 C43 119(2)
N10 C45 C36 120(2)
N10 C45 C46 119(2)
C36 C45 C46 121(2)
N9 C46 C27 120(2)
N9 C46 C45 121(2)
C27 C46 C45 119(2)
F1 P1 F2 90.6(8)
F1 P1 F3 91.1(9)
F1 P1 F4 179.5(9)
F1 P1 F5 91.6(8)
F1 P1 F6 90.7(9)
F2 P1 F3 88.3(8)
F2 P1 F4 89.5(8)
F2 P1 F5 177.8(9)
F2 P1 F6 90.7(8)
F3 P1 F4 89.4(8)
F3 P1 F6 178.0(10)
F5 P1 F3 91.2(8)
F5 P1 F4 88.3(8)
F5 P1 F6 89.7(8)
F6 P1 F4 88.8(8)
F7 P2 F10 89.8(9)
F7 P2 F12 90.2(9)
F8 P2 F7 88.8(9)
F8 P2 F10 89.1(9)
F8 P2 F12 177.9(9)
F9 P2 F7 90.2(10)
F9 P2 F8 90.8(8)
F9 P2 F10 179.9(10)
F9 P2 F12 91.1(9)
F11 P2 F7 179.3(11)
F11 P2 F8 91.1(8)
F11 P2 F9 90.5(9)
F11 P2 F10 89.6(9)
F11 P2 F12 89.8(8)
F12 P2 F10 89.0(9)
F14 P3 F13 90.6(10)
F14 P3 F15 90.8(10)
F14 P3 F16 179.5(11)
F14 P3 F18 90.2(10)
F15 P3 F13 89.3(11)
F16 P3 F13 89.0(10)
F16 P3 F15 89.0(10)
F16 P3 F18 90.2(9)
F17 P3 F13 89.3(10)
F17 P3 F14 90.1(10)
F17 P3 F15 178.3(13)
F17 P3 F16 90.2(10)
F17 P3 F18 91.9(11)
F18 P3 F13 178.5(12)
F18 P3 F15 89.5(11)
F20 P4 F19 179.5(10)
F20 P4 F21 89.5(9)
F21 P4 F19 90.8(8)
F22 P4 F19 89.8(8)
F22 P4 F20 89.9(9)
F22 P4 F21 179.3(10)
F22 P4 F23 90.2(8)
F22 P4 F24 90.4(9)
F23 P4 F19 88.9(8)
F23 P4 F20 91.4(8)
F23 P4 F21 90.0(9)
F24 P4 F19 91.1(9)
F24 P4 F20 88.5(9)
F24 P4 F21 89.3(10)
F24 P4 F23 179.3(11)
N1S C1S C2S 176(5)
C1S C2S H2SA 109.5
C1S C2S H2SB 109.5
C1S C2S H2SC 109.5
H2SA C2S H2SB 109.5
H2SA C2S H2SC 109.5
H2SB C2S H2SC 109.5
N2S C3S C4S 178(4)
C3S C4S H4SA 109.5
C3S C4S H4SB 109.5
C3S C4S H4SC 109.5
H4SA C4S H4SB 109.5
H4SA C4S H4SC 109.5
H4SB C4S H4SC 109.5

loop_
_geom_bond_atom_site_label_1
_geom_bond_atom_site_label_2
_geom_bond_distance
Ru1 N1 2.040(19)
Ru1 N2 2.049(18)
Ru1 N3 2.030(18)
Ru1 N4 2.081(18)
Ru1 N5 2.053(18)
Ru1 N6 2.045(18)
N1 C1 1.34(3)
N1 C5 1.36(3)
N2 C6 1.35(3)
N2 C10 1.29(3)
N3 C11 1.33(3)
N3 C15 1.39(3)
N4 C16 1.32(3)
N4 C20 1.34(3)
N5 C21 1.35(2)
N5 C44 1.34(3)
N6 C42 1.33(2)
N6 C43 1.37(3)
N7 C25 1.33(3)
N7 C26 1.30(3)
N8 C37 1.32(3)
N8 C38 1.34(3)
N9 C30 1.36(3)
N9 C31 1.48(3)
N9 C46 1.34(3)
N10 C32 1.45(3)
N10 C33 1.38(3)
N10 C45 1.35(3)
C1 H1 0.9500
C1 C2 1.36(3)
C2 H2 0.9500
C2 C3 1.36(3)
C3 H3 0.9500
C3 C4 1.38(4)
C4 H4 0.9500
C4 C5 1.36(3)
C5 C6 1.47(3)
C6 C7 1.43(3)
C7 H7 0.9500
C7 C8 1.38(3)
C8 H8 0.9500
C8 C9 1.36(3)
C9 H9 0.9500
C9 C10 1.42(3)
C10 H10 0.9500
C11 H11 0.9500
C11 C12 1.43(3)
C12 H12 0.9500
C12 C13 1.36(3)
C13 H13 0.9500
C13 C14 1.35(3)
C14 H14 0.9500
C14 C15 1.39(3)
C15 C16 1.43(3)
C16 C17 1.39(3)
C17 H17 0.9500
C17 C18 1.35(3)
C18 H18 0.9500
C18 C19 1.35(3)
C19 H19 0.9500
C19 C20 1.41(3)
C20 H20 0.9500
C21 H21 0.9500
C21 C22 1.33(3)
C22 H22 0.9500
C22 C23 1.38(3)
C23 H23 0.9500
C23 C24 1.42(3)
C24 C25 1.51(3)
C24 C44 1.37(3)
C25 C38 1.42(3)
C26 C27 1.46(3)
C26 C37 1.44(3)
C27 C28 1.40(3)
C27 C46 1.40(3)
C28 H28 0.9500
C28 C29 1.38(3)
C29 H29 0.9500
C29 C30 1.38(3)
C30 H30 0.9500
C31 H31A 0.9900
C31 H31B 0.9900
C31 C32 1.49(3)
C32 H32A 0.9900
C32 H32B 0.9900
C33 H33 0.9500
C33 C34 1.35(3)
C34 H34 0.9500
C34 C35 1.39(3)
C35 H35 0.9500
C35 C36 1.40(3)
C36 C37 1.45(3)
C36 C45 1.39(3)
C38 C39 1.43(3)
C39 C40 1.43(3)
C39 C43 1.37(3)
C40 H40 0.9500
C40 C41 1.39(3)
C41 H41 0.9500
C41 C42 1.39(3)
C42 H42 0.9500
C43 C44 1.45(3)
C45 C46 1.43(3)
P1 F1 1.577(15)
P1 F2 1.582(15)
P1 F3 1.594(15)
P1 F4 1.622(15)
P1 F5 1.583(15)
P1 F6 1.597(15)
P2 F7 1.594(17)
P2 F8 1.592(15)
P2 F9 1.587(16)
P2 F10 1.621(16)
P2 F11 1.579(15)
P2 F12 1.598(15)
P3 F13 1.603(17)
P3 F14 1.564(18)
P3 F15 1.596(17)
P3 F16 1.570(17)
P3 F17 1.554(16)
P3 F18 1.593(17)
P4 F19 1.598(15)
P4 F20 1.583(16)
P4 F21 1.587(17)
P4 F22 1.569(16)
P4 F23 1.581(15)
P4 F24 1.573(15)
N1S C1S 1.18(4)
C1S C2S 1.41(5)
C2S H2SA 0.9800
C2S H2SB 0.9800
C2S H2SC 0.9800
N2S C3S 1.09(3)
C3S C4S 1.51(4)
C4S H4SA 0.9800
C4S H4SB 0.9800
C4S H4SC 0.9800
